data_2210917
loop_
_publ_author_name
'Yang, Shu-Ping'
'Han, Li-Jun'
'Xia, Hai-Tao'
'Wang, Da-Qi'

_publ_section_title
;
 Hydrogen-bonded chains of rings in (<i>E</i>)-4-methoxycinnamic acid
;
_journal_coeditor_code CF2053
_journal_issue 11
_journal_name_full 'Acta Crystallographica Section E'
_journal_page_first o5141
_journal_page_last o5143
_journal_paper_doi 10.1107/S1600536806042735
_journal_volume 62
_journal_year 2006
_chemical_formula_iupac 'C10 H10 O3'
_chemical_formula_moiety 'C10 H10 O3'
_chemical_formula_sum 'C10 H10 O3'
_chemical_formula_weight 178.18
_chemical_melting_point 448
_chemical_name_systematic
;
(E)-3-(4-methoxyphenyl)prop-2-enoic acid
;
_space_group_IT_number 2
_symmetry_cell_setting triclinic
_symmetry_space_group_name_Hall '-P 1'
_symmetry_space_group_name_H-M 'P -1'
_atom_sites_solution_hydrogens geom
_atom_sites_solution_primary direct
_atom_sites_solution_secondary difmap
_audit_creation_method SHELXL97
_cell_angle_alpha 109.015(6)
_cell_angle_beta 91.841(5)
_cell_angle_gamma 99.284(6)
_cell_formula_units_Z 2
_cell_length_a 4.845(2)
_cell_length_b 8.348(4)
_cell_length_c 11.808(6)
_cell_measurement_reflns_used 1049
_cell_measurement_temperature 298(2)
_cell_measurement_theta_max 27.40
_cell_measurement_theta_min 2.63
_cell_volume 443.8(4)
_computing_cell_refinement 'SAINT (Siemens, 1996)'
_computing_data_collection 'SMART (Siemens, 1996)'
_computing_data_reduction SAINT
_computing_molecular_graphics 'SHELXTL (Sheldrick, 1997b)'
_computing_publication_material SHELXTL
_computing_structure_refinement 'SHELXL97 (Sheldrick, 1997a)'
_computing_structure_solution 'SHELXS97 (Sheldrick, 1997a)'
_diffrn_ambient_temperature 298(2)
_diffrn_measured_fraction_theta_full 0.983
_diffrn_measured_fraction_theta_max 0.983
_diffrn_measurement_device_type 'Bruker SMART CCD area-detector'
_diffrn_measurement_method '\f and \w'
_diffrn_radiation_monochromator graphite
_diffrn_radiation_source 'fine-focus sealed tube'
_diffrn_radiation_type MoK\a
_diffrn_radiation_wavelength 0.71073
_diffrn_reflns_av_R_equivalents 0.0140
_diffrn_reflns_av_sigmaI/netI 0.0246
_diffrn_reflns_limit_h_max 5
_diffrn_reflns_limit_h_min -5
_diffrn_reflns_limit_k_max 9
_diffrn_reflns_limit_k_min -9
_diffrn_reflns_limit_l_max 13
_diffrn_reflns_limit_l_min -14
_diffrn_reflns_number 2295
_diffrn_reflns_theta_full 25.01
_diffrn_reflns_theta_max 25.01
_diffrn_reflns_theta_min 1.83
_diffrn_standards_number 0
_exptl_absorpt_coefficient_mu 0.099
_exptl_absorpt_correction_T_max 0.985
_exptl_absorpt_correction_T_min 0.954
_exptl_absorpt_correction_type multi-scan
_exptl_absorpt_process_details '(SADABS; Sheldrick, 1996)'
_exptl_crystal_colour colourless
_exptl_crystal_density_diffrn 1.333
_exptl_crystal_density_method 'not measured'
_exptl_crystal_description column
_exptl_crystal_F_000 188
_exptl_crystal_size_max 0.48
_exptl_crystal_size_mid 0.17
_exptl_crystal_size_min 0.15
_refine_diff_density_max 0.165
_refine_diff_density_min -0.261
_refine_ls_extinction_method none
_refine_ls_goodness_of_fit_ref 1.017
_refine_ls_hydrogen_treatment constr
_refine_ls_matrix_type full
_refine_ls_number_parameters 118
_refine_ls_number_reflns 1536
_refine_ls_number_restraints 0
_refine_ls_restrained_S_all 1.017
_refine_ls_R_factor_all 0.0615
_refine_ls_R_factor_gt 0.0446
_refine_ls_shift/su_max 0.000
_refine_ls_shift/su_mean 0.000
_refine_ls_structure_factor_coef Fsqd
_refine_ls_weighting_details 'calc w = 1/[\s^2^(Fo^2^)+(0.0767P)^2^+0.0586P] where P=(Fo^2^+2Fc^2^)/3'
_refine_ls_weighting_scheme calc
_refine_ls_wR_factor_gt 0.1130
_refine_ls_wR_factor_ref 0.1324
_reflns_number_gt 1139
_reflns_number_total 1536
_reflns_threshold_expression I>2\s(I)
_cod_data_source_file cf2053.cif
_cod_data_source_block I
_cod_database_code 2210917
_cod_database_fobs_code 2210917

loop_
_symmetry_equiv_pos_as_xyz
'x, y, z'
'-x, -y, -z'

loop_
_atom_site_type_symbol
_atom_site_label
_atom_site_fract_x
_atom_site_fract_y
_atom_site_fract_z
_atom_site_U_iso_or_equiv
_atom_site_adp_type
_atom_site_calc_flag
_atom_site_refinement_flags
_atom_site_occupancy
O O1 -0.2304(3) 0.07587(16) 0.61500(12) 0.0586(4) Uani d . 1
H H1 -0.3724 0.0054 0.5825 0.088 Uiso calc R 1
O O2 -0.3198(3) 0.16549(17) 0.46180(12) 0.0580(4) Uani d . 1
O O3 1.1788(3) 0.85798(17) 0.90787(12) 0.0580(4) Uani d . 1
C C1 -0.1709(4) 0.1771(2) 0.55579(16) 0.0451(5) Uani d . 1
C C2 0.0744(4) 0.3142(2) 0.59630(17) 0.0466(5) Uani d . 1
H H2 0.1166 0.3859 0.5508 0.056 Uiso calc R 1
C C3 0.2402(4) 0.3420(2) 0.69431(16) 0.0448(5) Uani d . 1
H H3 0.1948 0.2659 0.7363 0.054 Uiso calc R 1
C C4 0.4855(3) 0.4771(2) 0.74486(15) 0.0419(5) Uani d . 1
C C5 0.5790(4) 0.6020(2) 0.69338(16) 0.0478(5) Uani d . 1
H H5 0.4834 0.5989 0.6229 0.057 Uiso calc R 1
C C6 0.8084(4) 0.7298(2) 0.74382(16) 0.0483(5) Uani d . 1
H H6 0.8671 0.8110 0.7072 0.058 Uiso calc R 1
C C7 0.9526(4) 0.7375(2) 0.84959(16) 0.0443(5) Uani d . 1
C C8 0.8631(4) 0.6141(2) 0.90165(17) 0.0511(5) Uani d . 1
H H8 0.9584 0.6177 0.9723 0.061 Uiso calc R 1
C C9 0.6352(4) 0.4864(2) 0.85002(17) 0.0486(5) Uani d . 1
H H9 0.5794 0.4042 0.8862 0.058 Uiso calc R 1
C C10 1.2667(5) 0.9952(3) 0.8624(2) 0.0650(6) Uani d . 1
H H10A 1.4286 1.0708 0.9115 0.097 Uiso calc R 1
H H10B 1.1173 1.0586 0.8641 0.097 Uiso calc R 1
H H10C 1.3133 0.9486 0.7812 0.097 Uiso calc R 1

loop_
_atom_site_aniso_label
_atom_site_aniso_U_11
_atom_site_aniso_U_22
_atom_site_aniso_U_33
_atom_site_aniso_U_12
_atom_site_aniso_U_13
_atom_site_aniso_U_23
O1 0.0549(9) 0.0591(9) 0.0616(9) -0.0083(6) -0.0102(7) 0.0304(7)
O2 0.0522(9) 0.0687(9) 0.0539(8) -0.0031(7) -0.0076(6) 0.0294(7)
O3 0.0581(9) 0.0521(8) 0.0573(8) -0.0095(6) -0.0109(7) 0.0201(6)
C1 0.0418(10) 0.0474(11) 0.0469(10) 0.0067(8) 0.0053(8) 0.0174(8)
C2 0.0428(11) 0.0493(11) 0.0499(10) 0.0040(8) 0.0033(8) 0.0218(9)
C3 0.0430(10) 0.0442(10) 0.0491(10) 0.0062(8) 0.0058(8) 0.0192(8)
C4 0.0398(10) 0.0429(10) 0.0449(10) 0.0082(8) 0.0045(8) 0.0168(8)
C5 0.0485(11) 0.0514(11) 0.0443(10) 0.0039(9) -0.0047(8) 0.0204(8)
C6 0.0529(11) 0.0462(10) 0.0483(10) 0.0017(8) 0.0016(9) 0.0232(8)
C7 0.0447(10) 0.0405(10) 0.0450(10) 0.0052(8) 0.0011(8) 0.0122(8)
C8 0.0573(12) 0.0510(11) 0.0457(10) 0.0040(9) -0.0067(9) 0.0211(9)
C9 0.0546(12) 0.0460(10) 0.0493(10) 0.0037(9) 0.0035(9) 0.0241(8)
C10 0.0701(14) 0.0504(12) 0.0667(13) -0.0127(10) -0.0032(11) 0.0213(10)

loop_
_atom_type_symbol
_atom_type_description
_atom_type_scat_dispersion_real
_atom_type_scat_dispersion_imag
_atom_type_scat_source
C C 0.0033 0.0016 'International Tables Vol C Tables 4.2.6.8 and 6.1.1.4'
H H 0.0000 0.0000 'International Tables Vol C Tables 4.2.6.8 and 6.1.1.4'
O O 0.0106 0.0060 'International Tables Vol C Tables 4.2.6.8 and 6.1.1.4'

loop_
_geom_angle_atom_site_label_1
_geom_angle_atom_site_label_2
_geom_angle_atom_site_label_3
_geom_angle
_geom_angle_publ_flag
C1 O1 H1 109.5 ?
C7 O3 C10 117.97(16) y
O1 C1 O2 122.54(17) y
O1 C1 C2 119.60(17) y
O2 C1 C2 117.86(16) y
C3 C2 C1 123.36(17) y
C3 C2 H2 118.3 ?
C1 C2 H2 118.3 ?
C2 C3 C4 128.07(17) y
C2 C3 H3 116.0 ?
C4 C3 H3 116.0 ?
C9 C4 C5 117.11(17) ?
C9 C4 C3 119.94(17) ?
C5 C4 C3 122.95(17) ?
C6 C5 C4 121.86(17) ?
C6 C5 H5 119.1 ?
C4 C5 H5 119.1 ?
C5 C6 C7 119.93(17) ?
C5 C6 H6 120.0 ?
C7 C6 H6 120.0 ?
O3 C7 C8 115.93(16) ?
O3 C7 C6 125.13(16) ?
C8 C7 C6 118.95(17) ?
C9 C8 C7 120.62(17) ?
C9 C8 H8 119.7 ?
C7 C8 H8 119.7 ?
C8 C9 C4 121.53(17) ?
C8 C9 H9 119.2 ?
C4 C9 H9 119.2 ?
O3 C10 H10A 109.5 ?
O3 C10 H10B 109.5 ?
H10A C10 H10B 109.5 ?
O3 C10 H10C 109.5 ?
H10A C10 H10C 109.5 ?
H10B C10 H10C 109.5 ?

loop_
_geom_bond_atom_site_label_1
_geom_bond_atom_site_label_2
_geom_bond_distance
_geom_bond_publ_flag
O1 C1 1.267(2) y
O1 H1 0.820 ?
O2 C1 1.272(2) y
O3 C7 1.354(2) ?
O3 C10 1.428(2) y
C1 C2 1.456(3) ?
C2 C3 1.320(3) ?
C2 H2 0.930 ?
C3 C4 1.457(3) ?
C3 H3 0.930 ?
C4 C9 1.391(3) ?
C4 C5 1.393(2) ?
C5 C6 1.375(3) ?
C5 H5 0.930 ?
C6 C7 1.388(3) ?
C6 H6 0.930 ?
C7 C8 1.383(2) ?
C8 C9 1.371(3) ?
C8 H8 0.930 ?
C9 H9 0.930 ?
C10 H10A 0.960 ?
C10 H10B 0.960 ?
C10 H10C 0.960 ?

loop_
_geom_hbond_atom_site_label_D
_geom_hbond_atom_site_label_H
_geom_hbond_atom_site_label_A
_geom_hbond_site_symmetry_A
_geom_hbond_distance_DH
_geom_hbond_distance_HA
_geom_hbond_distance_DA
_geom_hbond_angle_DHA
O1 H1 O2 2_456 0.82 1.82 2.627(2) 168
C5 H5 O2 2_566 0.93 2.69 3.414(2) 135
C10 H10A O3 2_877 0.96 2.66 3.519(3) 149
C10 H10C O2 2_666 0.96 2.72 3.654(3) 166

loop_
_geom_torsion_atom_site_label_1
_geom_torsion_atom_site_label_2
_geom_torsion_atom_site_label_3
_geom_torsion_atom_site_label_4
_geom_torsion
_geom_torsion_publ_flag
O1 C1 C2 C3 -1.2(3) y
O2 C1 C2 C3 178.08(17) y
C1 C2 C3 C4 -178.26(16) y
C2 C3 C4 C9 179.82(18) y
C2 C3 C4 C5 0.7(3) ?
C9 C4 C5 C6 -0.2(3) ?
C3 C4 C5 C6 178.97(16) ?
C4 C5 C6 C7 -0.5(3) ?
C10 O3 C7 C8 -175.55(17) ?
C10 O3 C7 C6 4.4(3) ?
C5 C6 C7 O3 -179.28(17) ?
C5 C6 C7 C8 0.7(3) ?
O3 C7 C8 C9 179.79(16) ?
C6 C7 C8 C9 -0.2(3) ?
C7 C8 C9 C4 -0.5(3) ?
C5 C4 C9 C8 0.7(3) ?
C3 C4 C9 C8 -178.49(17) ?

loop_
_cod_related_entry_id
_cod_related_entry_database
_cod_related_entry_code
1 ChemSpider 1267408
